data_7716658
loop_
_publ_author_name
'Zou, Minzhu'
'Kuruppu, Sewwandi'
'Emge, Thomas J.'
'Waldie, Kate M.'

_publ_section_title
;
 Metal- <i>versus</i> ligand-centered reactivity of a
 cobalt-phenylenediamide complex with electrophiles.
;
_journal_issue 31
_journal_name_full 'Dalton transactions (Cambridge, England : 2003)'
_journal_page_first 13174
_journal_page_last 13183
_journal_paper_doi 10.1039/d4dt01655f
_journal_volume 53
_journal_year 2024
_chemical_formula_sum 'C22 H29 Co F3 N4 O2'
_chemical_formula_weight 497.42
_space_group_crystal_system monoclinic
_space_group_IT_number 14
_space_group_name_Hall '-P 2yn'
_space_group_name_H-M_alt 'P 1 21/n 1'
_atom_sites_solution_hydrogens geom
_audit_creation_method SHELXL-2018/3
_audit_update_record
;
2023-09-10 deposited with the CCDC.	2024-07-17 downloaded from the CCDC.
;
_cell_angle_alpha 90
_cell_angle_beta 98.940(2)
_cell_angle_gamma 90
_cell_formula_units_Z 4
_cell_length_a 13.6398(3)
_cell_length_b 11.7221(2)
_cell_length_c 14.7206(3)
_cell_measurement_reflns_used 12151
_cell_measurement_temperature 100(2)
_cell_measurement_theta_max 78.4920
_cell_measurement_theta_min 4.0790
_cell_volume 2325.04(8)
_computing_cell_refinement 'CrysAlisPro 1.171.42.85a (Rigaku OD, 2023)'
_computing_data_collection 'CrysAlisPro 1.171.42.85a (Rigaku OD, 2023)'
_computing_data_reduction 'CrysAlisPro 1.171.42.85a (Rigaku OD, 2023)'
_computing_structure_refinement 'SHELXL-2018/3 (Sheldrick, 2018)'
_computing_structure_solution 'SHELXT 2018/2 (Sheldrick, 2018)'
_diffrn_ambient_temperature 100(2)
_diffrn_detector_area_resol_mean 10.0000
_diffrn_measured_fraction_theta_full 1.000
_diffrn_measured_fraction_theta_max 1.000
_diffrn_measurement_device_type 'XtaLAB Synergy, Dualflex, HyPix'
_diffrn_measurement_method '\w scans'
_diffrn_radiation_type CuK\a
_diffrn_radiation_wavelength 1.54184
_diffrn_reflns_av_R_equivalents 0.0655
_diffrn_reflns_av_unetI/netI 0.0358
_diffrn_reflns_Laue_measured_fraction_full 1.000
_diffrn_reflns_Laue_measured_fraction_max 1.000
_diffrn_reflns_limit_h_max 16
_diffrn_reflns_limit_h_min -16
_diffrn_reflns_limit_k_max 10
_diffrn_reflns_limit_k_min -14
_diffrn_reflns_limit_l_max 17
_diffrn_reflns_limit_l_min -17
_diffrn_reflns_number 20895
_diffrn_reflns_point_group_measured_fraction_full 1.000
_diffrn_reflns_point_group_measured_fraction_max 1.000
_diffrn_reflns_theta_full 67.684
_diffrn_reflns_theta_max 68.774
_diffrn_reflns_theta_min 4.112
_diffrn_source 'micro-focus sealed X-ray tube'
_exptl_absorpt_coefficient_mu 6.226
_exptl_absorpt_correction_T_max 1.00000
_exptl_absorpt_correction_T_min 0.60756
_exptl_absorpt_correction_type multi-scan
_exptl_absorpt_process_details
; 
CrysAlisPro 1.171.42.85a (Rigaku Oxford Diffraction, 2023) 
Empirical absorption correction using spherical harmonics, 
implemented in SCALE3 ABSPACK scaling algorithm. 
;
_exptl_crystal_colour black
_exptl_crystal_density_diffrn 1.421
_exptl_crystal_description plate
_exptl_crystal_F_000 1036
_exptl_crystal_size_max 0.250
_exptl_crystal_size_mid 0.140
_exptl_crystal_size_min 0.020
_refine_diff_density_max 0.630
_refine_diff_density_min -0.557
_refine_diff_density_rms 0.074
_refine_ls_extinction_method none
_refine_ls_goodness_of_fit_ref 1.018
_refine_ls_hydrogen_treatment constr
_refine_ls_matrix_type full
_refine_ls_number_parameters 295
_refine_ls_number_reflns 4308
_refine_ls_number_restraints 0
_refine_ls_restrained_S_all 1.018
_refine_ls_R_factor_all 0.0539
_refine_ls_R_factor_gt 0.0459
_refine_ls_shift/su_max 0.000
_refine_ls_shift/su_mean 0.000
_refine_ls_structure_factor_coef Fsqd
_refine_ls_weighting_details 'w=1/[\s^2^(Fo^2^)+(0.0770P)^2^+1.8213P] where P=(Fo^2^+2Fc^2^)/3'
_refine_ls_weighting_scheme calc
_refine_ls_wR_factor_gt 0.1176
_refine_ls_wR_factor_ref 0.1241
_reflns_Friedel_coverage 0.000
_reflns_number_gt 3783
_reflns_number_total 4308
_reflns_threshold_expression 'I > 2\s(I)'
_cod_data_source_file d4dt01655f2.cif
_cod_data_source_block MZ-9-04a_tBu-Co-CF3_neutral
_cod_depositor_comments 'Adding full bibliography for 7716656--7716662.cif.'
_cod_original_sg_symbol_H-M 'P 21/n'
_cod_database_code 7716658
_shelx_shelxl_version_number 2018/3
_shelx_space_group_comment
; 
The symmetry employed for this shelxl refinement is uniquely defined 
by the following loop, which should always be used as a source of 
symmetry information in preference to the above space-group names. 
They are only intended as comments. 
;

loop_
_space_group_symop_operation_xyz
'x, y, z'
'-x+1/2, y+1/2, -z+1/2'
'-x, -y, -z'
'x-1/2, -y-1/2, z-1/2'

loop_
_atom_site_label
_atom_site_type_symbol
_atom_site_fract_x
_atom_site_fract_y
_atom_site_fract_z
_atom_site_U_iso_or_equiv
_atom_site_adp_type
_atom_site_occupancy
_atom_site_site_symmetry_order
_atom_site_calc_flag
_atom_site_refinement_flags_posn
_atom_site_refinement_flags_adp
_atom_site_refinement_flags_occupancy
_atom_site_disorder_assembly
_atom_site_disorder_group
Co1 Co 0.30693(3) 0.30922(3) 0.72789(3) 0.01677(14) Uani 1 1 d . . . . .
F1 F 0.41017(12) 0.49379(13) 0.66831(11) 0.0271(4) Uani 1 1 d . . . . .
F2 F 0.40296(12) 0.49922(13) 0.81421(11) 0.0275(4) Uani 1 1 d . . . . .
F3 F 0.50453(11) 0.38506(14) 0.76184(11) 0.0284(4) Uani 1 1 d . . . . .
O1 O 0.31389(15) 0.14986(16) 0.96268(13) 0.0246(4) Uani 1 1 d . . . . .
O2 O 0.38475(15) 0.10216(16) 0.53384(13) 0.0267(4) Uani 1 1 d . . . . .
N1 N 0.36857(16) 0.22905(18) 0.83521(14) 0.0179(4) Uani 1 1 d . . . . .
N2 N 0.38770(17) 0.20793(18) 0.66719(15) 0.0192(5) Uani 1 1 d . . . . .
N3 N 0.34799(17) 0.3397(2) 0.96019(15) 0.0215(5) Uani 1 1 d . . . . .
H3N H 0.365539 0.394138 0.924807 0.032 Uiso 1 1 calc R U . . .
N4 N 0.38314(18) 0.29639(19) 0.52626(15) 0.0224(5) Uani 1 1 d . . . . .
H4N H 0.382198 0.358694 0.559470 0.034 Uiso 1 1 calc R U . . .
C1 C 0.43967(19) 0.1540(2) 0.82042(17) 0.0177(5) Uani 1 1 d . . . . .
C2 C 0.5025(2) 0.0921(2) 0.88877(18) 0.0208(5) Uani 1 1 d . . . . .
H2 H 0.496091 0.100929 0.951740 0.025 Uiso 1 1 calc R U . . .
C3 C 0.5720(2) 0.0197(2) 0.86416(19) 0.0250(6) Uani 1 1 d . . . . .
H3 H 0.614192 -0.021630 0.910149 0.030 Uiso 1 1 calc R U . . .
C4 C 0.5819(2) 0.0057(2) 0.77015(19) 0.0253(6) Uani 1 1 d . . . . .
H4 H 0.630414 -0.045548 0.754263 0.030 Uiso 1 1 calc R U . . .
C5 C 0.5231(2) 0.0643(2) 0.70191(18) 0.0217(5) Uani 1 1 d . . . . .
H5 H 0.531049 0.053878 0.639462 0.026 Uiso 1 1 calc R U . . .
C6 C 0.44989(19) 0.1411(2) 0.72535(17) 0.0187(5) Uani 1 1 d . . . . .
C7 C 0.34144(19) 0.2345(2) 0.92550(17) 0.0197(5) Uani 1 1 d . . . . .
C8 C 0.3285(2) 0.3739(2) 1.05291(18) 0.0234(6) Uani 1 1 d . . . . .
C9 C 0.3469(2) 0.5022(3) 1.0589(2) 0.0296(6) Uani 1 1 d . . . . .
H9A H 0.414287 0.518563 1.047265 0.044 Uiso 1 1 calc R U . . .
H9B H 0.339446 0.529278 1.120471 0.044 Uiso 1 1 calc R U . . .
H9C H 0.298769 0.541199 1.012917 0.044 Uiso 1 1 calc R U . . .
C10 C 0.4011(2) 0.3123(3) 1.1263(2) 0.0307(7) Uani 1 1 d . . . . .
H10A H 0.387023 0.230248 1.123604 0.046 Uiso 1 1 calc R U . . .
H10B H 0.393651 0.341548 1.187223 0.046 Uiso 1 1 calc R U . . .
H10C H 0.469162 0.325517 1.115159 0.046 Uiso 1 1 calc R U . . .
C11 C 0.2209(2) 0.3472(3) 1.0629(2) 0.0331(7) Uani 1 1 d . . . . .
H11A H 0.176054 0.389458 1.016225 0.050 Uiso 1 1 calc R U . . .
H11B H 0.208898 0.369981 1.124271 0.050 Uiso 1 1 calc R U . . .
H11C H 0.208833 0.265213 1.054558 0.050 Uiso 1 1 calc R U . . .
C12 C 0.3861(2) 0.1959(2) 0.57078(18) 0.0219(6) Uani 1 1 d . . . . .
C13 C 0.3814(2) 0.3111(2) 0.42551(18) 0.0242(6) Uani 1 1 d . . . . .
C14 C 0.3715(2) 0.4393(3) 0.40742(19) 0.0290(6) Uani 1 1 d . . . . .
H14A H 0.309614 0.466930 0.425763 0.043 Uiso 1 1 calc R U . . .
H14B H 0.370536 0.454118 0.341772 0.043 Uiso 1 1 calc R U . . .
H14C H 0.427915 0.479049 0.443126 0.043 Uiso 1 1 calc R U . . .
C15 C 0.4784(2) 0.2651(3) 0.39928(19) 0.0284(6) Uani 1 1 d . . . . .
H15A H 0.534538 0.308439 0.431930 0.043 Uiso 1 1 calc R U . . .
H15B H 0.476965 0.273078 0.332817 0.043 Uiso 1 1 calc R U . . .
H15C H 0.485833 0.184389 0.416344 0.043 Uiso 1 1 calc R U . . .
C16 C 0.2915(2) 0.2492(3) 0.37258(19) 0.0299(7) Uani 1 1 d . . . . .
H16A H 0.298009 0.166995 0.384307 0.045 Uiso 1 1 calc R U . . .
H16B H 0.288162 0.263590 0.306595 0.045 Uiso 1 1 calc R U . . .
H16C H 0.230806 0.277195 0.392914 0.045 Uiso 1 1 calc R U . . .
C17 C 0.1610(2) 0.2615(3) 0.7428(2) 0.0262(6) Uani 1 1 d . . . . .
H17 H 0.143135 0.199534 0.778468 0.031 Uiso 1 1 calc R U . . .
C18 C 0.1709(2) 0.2571(3) 0.6499(2) 0.0324(7) Uani 1 1 d . . . . .
H18 H 0.160929 0.191800 0.611273 0.039 Uiso 1 1 calc R U . . .
C19 C 0.1984(2) 0.3673(3) 0.6234(2) 0.0348(7) Uani 1 1 d . . . . .
H19 H 0.211328 0.388680 0.564132 0.042 Uiso 1 1 calc R U . . .
C20 C 0.2031(2) 0.4391(3) 0.6998(2) 0.0329(7) Uani 1 1 d . . . . .
H20 H 0.218090 0.518292 0.701086 0.039 Uiso 1 1 calc R U . . .
C21 C 0.18190(19) 0.3734(3) 0.77463(18) 0.0242(6) Uani 1 1 d . . . . .
H21 H 0.181747 0.399973 0.835578 0.029 Uiso 1 1 calc R U . . .
C22 C 0.4100(2) 0.4228(2) 0.74349(18) 0.0235(6) Uani 1 1 d . . . . .

loop_
_atom_site_aniso_label
_atom_site_aniso_U_11
_atom_site_aniso_U_22
_atom_site_aniso_U_33
_atom_site_aniso_U_23
_atom_site_aniso_U_13
_atom_site_aniso_U_12
Co1 0.0168(2) 0.0144(2) 0.0182(2) 0.00158(15) 0.00003(16) 0.00071(16)
F1 0.0311(9) 0.0214(8) 0.0287(8) 0.0041(6) 0.0049(7) -0.0047(7)
F2 0.0351(9) 0.0184(8) 0.0291(8) -0.0050(6) 0.0052(7) -0.0057(7)
F3 0.0193(8) 0.0235(8) 0.0407(9) -0.0008(7) -0.0009(7) -0.0014(7)
O1 0.0316(10) 0.0192(9) 0.0235(9) 0.0006(8) 0.0059(8) -0.0010(8)
O2 0.0330(11) 0.0229(10) 0.0225(9) -0.0041(8) -0.0013(8) 0.0002(9)
N1 0.0199(11) 0.0132(10) 0.0198(10) 0.0000(8) 0.0005(8) 0.0001(9)
N2 0.0205(11) 0.0158(10) 0.0205(11) 0.0016(8) 0.0008(9) 0.0000(9)
N3 0.0266(12) 0.0200(11) 0.0168(10) -0.0017(9) 0.0000(9) 0.0013(10)
N4 0.0274(12) 0.0194(11) 0.0197(11) -0.0001(9) 0.0014(9) 0.0008(9)
C1 0.0169(12) 0.0123(12) 0.0226(12) -0.0001(10) -0.0004(10) -0.0022(10)
C2 0.0218(13) 0.0186(13) 0.0206(12) 0.0007(10) -0.0010(10) -0.0009(11)
C3 0.0241(14) 0.0222(14) 0.0270(14) 0.0057(11) -0.0012(11) 0.0022(12)
C4 0.0222(14) 0.0232(14) 0.0302(14) 0.0016(11) 0.0036(11) 0.0035(12)
C5 0.0217(13) 0.0202(13) 0.0236(13) -0.0002(10) 0.0047(10) -0.0007(11)
C6 0.0197(13) 0.0150(12) 0.0205(12) -0.0001(10) -0.0003(10) -0.0025(11)
C7 0.0184(12) 0.0204(13) 0.0192(12) 0.0014(10) -0.0008(10) 0.0034(11)
C8 0.0267(14) 0.0251(14) 0.0176(12) -0.0038(11) 0.0010(10) 0.0042(12)
C9 0.0336(16) 0.0262(15) 0.0274(14) -0.0056(12) -0.0001(12) 0.0052(13)
C10 0.0370(17) 0.0303(16) 0.0212(14) -0.0029(11) -0.0067(12) 0.0067(13)
C11 0.0271(15) 0.0420(18) 0.0309(15) -0.0051(14) 0.0067(12) 0.0024(14)
C12 0.0212(13) 0.0265(15) 0.0170(12) -0.0020(10) -0.0001(10) 0.0003(11)
C13 0.0252(14) 0.0308(16) 0.0159(12) 0.0031(10) 0.0015(11) -0.0038(12)
C14 0.0300(15) 0.0310(16) 0.0250(14) 0.0059(12) 0.0014(12) -0.0048(13)
C15 0.0275(15) 0.0355(16) 0.0223(13) 0.0038(12) 0.0048(11) -0.0006(13)
C16 0.0263(15) 0.0400(18) 0.0215(13) 0.0039(12) -0.0030(11) -0.0054(14)
C17 0.0183(13) 0.0247(15) 0.0360(15) 0.0073(12) 0.0058(12) 0.0021(12)
C18 0.0165(14) 0.0409(18) 0.0365(16) -0.0129(14) -0.0069(12) 0.0027(13)
C19 0.0216(14) 0.056(2) 0.0269(14) 0.0174(14) 0.0029(12) 0.0132(15)
C20 0.0199(14) 0.0206(14) 0.057(2) 0.0125(14) 0.0020(14) 0.0057(12)
C21 0.0163(12) 0.0280(15) 0.0273(14) -0.0016(11) 0.0003(11) 0.0106(12)
C22 0.0269(14) 0.0194(13) 0.0236(13) 0.0017(11) 0.0021(11) 0.0031(11)

loop_
_atom_type_symbol
_atom_type_description
_atom_type_scat_dispersion_real
_atom_type_scat_dispersion_imag
_atom_type_scat_source
C C 0.0181 0.0091 'International Tables Vol C Tables 4.2.6.8 and 6.1.1.4'
H H 0.0000 0.0000 'International Tables Vol C Tables 4.2.6.8 and 6.1.1.4'
Co Co -2.3653 3.6143 'International Tables Vol C Tables 4.2.6.8 and 6.1.1.4'
F F 0.0727 0.0534 'International Tables Vol C Tables 4.2.6.8 and 6.1.1.4'
N N 0.0311 0.0180 'International Tables Vol C Tables 4.2.6.8 and 6.1.1.4'
O O 0.0492 0.0322 'International Tables Vol C Tables 4.2.6.8 and 6.1.1.4'

loop_
_geom_angle_atom_site_label_1
_geom_angle_atom_site_label_2
_geom_angle_atom_site_label_3
_geom_angle
_geom_angle_site_symmetry_1
_geom_angle_site_symmetry_3
_geom_angle_publ_flag
N1 Co1 C22 91.27(10) . . ?
N1 Co1 N2 82.60(9) . . ?
C22 Co1 N2 91.26(11) . . ?
N1 Co1 C20 136.22(12) . . ?
C22 Co1 C20 88.80(12) . . ?
N2 Co1 C20 141.18(12) . . ?
N1 Co1 C21 100.50(10) . . ?
C22 Co1 C21 109.39(12) . . ?
N2 Co1 C21 158.94(11) . . ?
C20 Co1 C21 39.71(12) . . ?
N1 Co1 C19 160.42(11) . . ?
C22 Co1 C19 106.55(13) . . ?
N2 Co1 C19 104.54(11) . . ?
C20 Co1 C19 39.34(13) . . ?
C21 Co1 C19 66.36(11) . . ?
N1 Co1 C17 94.84(10) . . ?
C22 Co1 C17 148.64(12) . . ?
N2 Co1 C17 120.01(11) . . ?
C20 Co1 C17 65.82(11) . . ?
C21 Co1 C17 39.25(12) . . ?
C19 Co1 C17 65.72(12) . . ?
N1 Co1 C18 122.78(12) . . ?
C22 Co1 C18 145.88(13) . . ?
N2 Co1 C18 94.96(11) . . ?
C20 Co1 C18 65.81(13) . . ?
C21 Co1 C18 65.69(11) . . ?
C19 Co1 C18 39.50(14) . . ?
C17 Co1 C18 38.58(12) . . ?
C1 N1 C7 118.2(2) . . ?
C1 N1 Co1 114.85(17) . . ?
C7 N1 Co1 126.74(17) . . ?
C6 N2 C12 118.9(2) . . ?
C6 N2 Co1 114.13(17) . . ?
C12 N2 Co1 126.94(18) . . ?
C7 N3 C8 126.2(2) . . ?
C7 N3 H3N 116.9 . . ?
C8 N3 H3N 116.9 . . ?
C12 N4 C13 125.5(2) . . ?
C12 N4 H4N 117.2 . . ?
C13 N4 H4N 117.2 . . ?
N1 C1 C2 126.1(2) . . ?
N1 C1 C6 114.0(2) . . ?
C2 C1 C6 119.9(2) . . ?
C3 C2 C1 120.0(2) . . ?
C3 C2 H2 120.0 . . ?
C1 C2 H2 120.0 . . ?
C2 C3 C4 120.4(2) . . ?
C2 C3 H3 119.8 . . ?
C4 C3 H3 119.8 . . ?
C5 C4 C3 121.6(3) . . ?
C5 C4 H4 119.2 . . ?
C3 C4 H4 119.2 . . ?
C4 C5 C6 119.4(2) . . ?
C4 C5 H5 120.3 . . ?
C6 C5 H5 120.3 . . ?
N2 C6 C5 127.2(2) . . ?
N2 C6 C1 114.1(2) . . ?
C5 C6 C1 118.7(2) . . ?
O1 C7 N3 126.0(2) . . ?
O1 C7 N1 121.4(2) . . ?
N3 C7 N1 112.6(2) . . ?
N3 C8 C9 105.5(2) . . ?
N3 C8 C10 109.5(2) . . ?
C9 C8 C10 110.0(2) . . ?
N3 C8 C11 110.2(2) . . ?
C9 C8 C11 110.3(2) . . ?
C10 C8 C11 111.2(3) . . ?
C8 C9 H9A 109.5 . . ?
C8 C9 H9B 109.5 . . ?
H9A C9 H9B 109.5 . . ?
C8 C9 H9C 109.5 . . ?
H9A C9 H9C 109.5 . . ?
H9B C9 H9C 109.5 . . ?
C8 C10 H10A 109.5 . . ?
C8 C10 H10B 109.5 . . ?
H10A C10 H10B 109.5 . . ?
C8 C10 H10C 109.5 . . ?
H10A C10 H10C 109.5 . . ?
H10B C10 H10C 109.5 . . ?
C8 C11 H11A 109.5 . . ?
C8 C11 H11B 109.5 . . ?
H11A C11 H11B 109.5 . . ?
C8 C11 H11C 109.5 . . ?
H11A C11 H11C 109.5 . . ?
H11B C11 H11C 109.5 . . ?
O2 C12 N4 124.9(2) . . ?
O2 C12 N2 121.9(2) . . ?
N4 C12 N2 113.2(2) . . ?
N4 C13 C14 105.9(2) . . ?
N4 C13 C16 109.9(2) . . ?
C14 C13 C16 109.6(2) . . ?
N4 C13 C15 109.2(2) . . ?
C14 C13 C15 111.0(2) . . ?
C16 C13 C15 111.1(2) . . ?
C13 C14 H14A 109.5 . . ?
C13 C14 H14B 109.5 . . ?
H14A C14 H14B 109.5 . . ?
C13 C14 H14C 109.5 . . ?
H14A C14 H14C 109.5 . . ?
H14B C14 H14C 109.5 . . ?
C13 C15 H15A 109.5 . . ?
C13 C15 H15B 109.5 . . ?
H15A C15 H15B 109.5 . . ?
C13 C15 H15C 109.5 . . ?
H15A C15 H15C 109.5 . . ?
H15B C15 H15C 109.5 . . ?
C13 C16 H16A 109.5 . . ?
C13 C16 H16B 109.5 . . ?
H16A C16 H16B 109.5 . . ?
C13 C16 H16C 109.5 . . ?
H16A C16 H16C 109.5 . . ?
H16B C16 H16C 109.5 . . ?
C18 C17 C21 108.4(3) . . ?
C18 C17 Co1 70.84(16) . . ?
C21 C17 Co1 69.02(15) . . ?
C18 C17 H17 125.8 . . ?
C21 C17 H17 125.8 . . ?
Co1 C17 H17 125.9 . . ?
C17 C18 C19 107.8(3) . . ?
C17 C18 Co1 70.58(17) . . ?
C19 C18 Co1 68.79(17) . . ?
C17 C18 H18 126.1 . . ?
C19 C18 H18 126.1 . . ?
Co1 C18 H18 126.1 . . ?
C20 C19 C18 108.0(3) . . ?
C20 C19 Co1 70.29(17) . . ?
C18 C19 Co1 71.71(16) . . ?
C20 C19 H19 126.0 . . ?
C18 C19 H19 126.0 . . ?
Co1 C19 H19 123.6 . . ?
C19 C20 C21 108.1(3) . . ?
C19 C20 Co1 70.36(17) . . ?
C21 C20 Co1 70.16(16) . . ?
C19 C20 H20 126.0 . . ?
C21 C20 H20 126.0 . . ?
Co1 C20 H20 125.1 . . ?
C17 C21 C20 107.7(3) . . ?
C17 C21 Co1 71.73(16) . . ?
C20 C21 Co1 70.13(16) . . ?
C17 C21 H21 126.1 . . ?
C20 C21 H21 126.1 . . ?
Co1 C21 H21 123.6 . . ?
F3 C22 F1 103.7(2) . . ?
F3 C22 F2 103.7(2) . . ?
F1 C22 F2 102.7(2) . . ?
F3 C22 Co1 117.03(18) . . ?
F1 C22 Co1 114.37(18) . . ?
F2 C22 Co1 113.70(18) . . ?

loop_
_geom_bond_atom_site_label_1
_geom_bond_atom_site_label_2
_geom_bond_distance
_geom_bond_site_symmetry_2
_geom_bond_publ_flag
Co1 N1 1.916(2) . ?
Co1 C22 1.924(3) . ?
Co1 N2 1.931(2) . ?
Co1 C20 2.076(3) . ?
Co1 C21 2.077(3) . ?
Co1 C19 2.077(3) . ?
Co1 C17 2.112(3) . ?
Co1 C18 2.115(3) . ?
F1 C22 1.385(3) . ?
F2 C22 1.388(3) . ?
F3 C22 1.351(3) . ?
O1 C7 1.220(3) . ?
O2 C12 1.225(3) . ?
N1 C1 1.352(3) . ?
N1 C7 1.435(3) . ?
N2 C6 1.357(3) . ?
N2 C12 1.423(3) . ?
N3 C7 1.332(4) . ?
N3 C8 1.486(3) . ?
N3 H3N 0.8800 . ?
N4 C12 1.345(4) . ?
N4 C13 1.489(3) . ?
N4 H4N 0.8800 . ?
C1 C2 1.416(4) . ?
C1 C6 1.436(4) . ?
C2 C3 1.363(4) . ?
C2 H2 0.9500 . ?
C3 C4 1.420(4) . ?
C3 H3 0.9500 . ?
C4 C5 1.368(4) . ?
C4 H4 0.9500 . ?
C5 C6 1.427(4) . ?
C5 H5 0.9500 . ?
C8 C9 1.525(4) . ?
C8 C10 1.529(4) . ?
C8 C11 1.529(4) . ?
C9 H9A 0.9800 . ?
C9 H9B 0.9800 . ?
C9 H9C 0.9800 . ?
C10 H10A 0.9800 . ?
C10 H10B 0.9800 . ?
C10 H10C 0.9800 . ?
C11 H11A 0.9800 . ?
C11 H11B 0.9800 . ?
C11 H11C 0.9800 . ?
C13 C14 1.529(4) . ?
C13 C16 1.529(4) . ?
C13 C15 1.534(4) . ?
C14 H14A 0.9800 . ?
C14 H14B 0.9800 . ?
C14 H14C 0.9800 . ?
C15 H15A 0.9800 . ?
C15 H15B 0.9800 . ?
C15 H15C 0.9800 . ?
C16 H16A 0.9800 . ?
C16 H16B 0.9800 . ?
C16 H16C 0.9800 . ?
C17 C18 1.396(4) . ?
C17 C21 1.407(4) . ?
C17 H17 0.9500 . ?
C18 C19 1.417(5) . ?
C18 H18 0.9500 . ?
C19 C20 1.398(5) . ?
C19 H19 0.9500 . ?
C20 C21 1.410(4) . ?
C20 H20 0.9500 . ?
C21 H21 0.9500 . ?

loop_
_geom_hbond_atom_site_label_D
_geom_hbond_atom_site_label_H
_geom_hbond_atom_site_label_A
_geom_hbond_distance_DH
_geom_hbond_distance_HA
_geom_hbond_distance_DA
_geom_hbond_angle_DHA
_geom_hbond_site_symmetry_A
_geom_hbond_publ_flag
N3 H3N F2 0.88 2.16 3.029(3) 167.2 . yes
N4 H4N F1 0.88 2.24 3.102(3) 165.3 . yes
C5 H5 O2 0.95 2.40 2.903(3) 112.9 . yes
C9 H9C O2 0.98 2.59 3.447(4) 145.9 2_556 yes
C10 H10A O1 0.98 2.60 3.155(3) 116.0 . yes
C11 H11C O1 0.98 2.51 3.118(4) 119.8 . yes
C15 H15C O2 0.98 2.56 3.161(4) 119.4 . yes
C16 H16A O2 0.98 2.45 3.047(3) 118.7 . yes

loop_
_geom_torsion_atom_site_label_1
_geom_torsion_atom_site_label_2
_geom_torsion_atom_site_label_3
_geom_torsion_atom_site_label_4
_geom_torsion
_geom_torsion_site_symmetry_1
_geom_torsion_site_symmetry_2
_geom_torsion_site_symmetry_3
_geom_torsion_site_symmetry_4
_geom_torsion_publ_flag
C7 N1 C1 C2 -11.0(4) . . . . ?
Co1 N1 C1 C2 173.8(2) . . . . ?
C7 N1 C1 C6 170.1(2) . . . . ?
Co1 N1 C1 C6 -5.1(3) . . . . ?
N1 C1 C2 C3 -179.3(3) . . . . ?
C6 C1 C2 C3 -0.5(4) . . . . ?
C1 C2 C3 C4 -0.2(4) . . . . ?
C2 C3 C4 C5 0.5(4) . . . . ?
C3 C4 C5 C6 -0.2(4) . . . . ?
C12 N2 C6 C5 6.2(4) . . . . ?
Co1 N2 C6 C5 -175.2(2) . . . . ?
C12 N2 C6 C1 -175.3(2) . . . . ?
Co1 N2 C6 C1 3.3(3) . . . . ?
C4 C5 C6 N2 178.0(3) . . . . ?
C4 C5 C6 C1 -0.4(4) . . . . ?
N1 C1 C6 N2 1.1(3) . . . . ?
C2 C1 C6 N2 -177.9(2) . . . . ?
N1 C1 C6 C5 179.7(2) . . . . ?
C2 C1 C6 C5 0.7(4) . . . . ?
C8 N3 C7 O1 3.6(4) . . . . ?
C8 N3 C7 N1 -177.9(2) . . . . ?
C1 N1 C7 O1 -55.7(3) . . . . ?
Co1 N1 C7 O1 118.9(2) . . . . ?
C1 N1 C7 N3 125.7(2) . . . . ?
Co1 N1 C7 N3 -59.7(3) . . . . ?
C7 N3 C8 C9 179.6(3) . . . . ?
C7 N3 C8 C10 61.3(4) . . . . ?
C7 N3 C8 C11 -61.3(3) . . . . ?
C13 N4 C12 O2 -2.3(5) . . . . ?
C13 N4 C12 N2 179.7(2) . . . . ?
C6 N2 C12 O2 44.7(4) . . . . ?
Co1 N2 C12 O2 -133.8(2) . . . . ?
C6 N2 C12 N4 -137.2(3) . . . . ?
Co1 N2 C12 N4 44.3(3) . . . . ?
C12 N4 C13 C14 176.5(3) . . . . ?
C12 N4 C13 C16 58.1(4) . . . . ?
C12 N4 C13 C15 -64.0(3) . . . . ?
C21 C17 C18 C19 0.1(3) . . . . ?
Co1 C17 C18 C19 -58.9(2) . . . . ?
C21 C17 C18 Co1 59.01(19) . . . . ?
C17 C18 C19 C20 -1.2(3) . . . . ?
Co1 C18 C19 C20 -61.3(2) . . . . ?
C17 C18 C19 Co1 60.1(2) . . . . ?
C18 C19 C20 C21 1.9(3) . . . . ?
Co1 C19 C20 C21 -60.3(2) . . . . ?
C18 C19 C20 Co1 62.2(2) . . . . ?
C18 C17 C21 C20 1.1(3) . . . . ?
Co1 C17 C21 C20 61.23(19) . . . . ?
C18 C17 C21 Co1 -60.1(2) . . . . ?
C19 C20 C21 C17 -1.8(3) . . . . ?
Co1 C20 C21 C17 -62.25(19) . . . . ?
C19 C20 C21 Co1 60.4(2) . . . . ?
